data_8105905
loop_
_publ_author_name
'Wang, Xia'
'Zeng, Wu-Lan'

_publ_section_title
;
 Crystal structure of
 8-(3,4-dimethylbenzylidene)-6,10-dioxaspiro[4.5]decane-7,9-dione,
 C17H18O4
;
_journal_issue 5
_journal_name_full 'Zeitschrift f\"ur Kristallographie - New Crystal Structures'
_journal_page_first 961
_journal_page_last 963
_journal_paper_doi 10.1515/ncrs-2019-0180
_journal_volume 234
_journal_year 2019
_chemical_formula_moiety 'C17 H18 O4'
_chemical_formula_sum 'C17 H18 O4'
_chemical_formula_weight 286.31
_space_group_crystal_system monoclinic
_space_group_IT_number 14
_space_group_name_Hall '-P 2ybc'
_space_group_name_H-M_alt 'P 1 21/c 1'
_atom_sites_solution_hydrogens geom
_cell_angle_alpha 90
_cell_angle_beta 90.07(3)
_cell_angle_gamma 90
_cell_formula_units_Z 4
_cell_length_a 8.6020(17)
_cell_length_b 14.835(3)
_cell_length_c 11.624(2)
_cell_measurement_reflns_used 10476
_cell_measurement_temperature 293(2)
_cell_measurement_theta_max 27.49
_cell_measurement_theta_min 3.25
_cell_volume 1483.3(5)
_computing_cell_refinement 'Rapid Auto Ver 2.40(Rigaku 2003)'
_computing_data_collection 'Rapid Auto Ver 2.40(Rigaku 2003)'
_computing_data_reduction 'Rapid Auto Ver 2.40(Rigaku 2003)'
_computing_molecular_graphics 'Olex2 (Dolomanov et al., 2009)'
_computing_publication_material 'CIFTAB (Sheldrick, 2013)'
_computing_structure_refinement 'ShelXL (Sheldrick, 2015)'
_computing_structure_solution 'ShelXT (Sheldrick, 2015)'
_diffrn_ambient_temperature 293(2)
_diffrn_measured_fraction_theta_full 0.998
_diffrn_measured_fraction_theta_max 0.998
_diffrn_measurement_device_type 'Rigaku Spider Rapid IP Area Detector'
_diffrn_measurement_method '\w scans'
_diffrn_radiation_monochromator graphite
_diffrn_radiation_type MoK\a
_diffrn_radiation_wavelength 0.71073
_diffrn_reflns_av_R_equivalents 0.0289
_diffrn_reflns_av_unetI/netI 0.0228
_diffrn_reflns_Laue_measured_fraction_full 0.998
_diffrn_reflns_Laue_measured_fraction_max 0.998
_diffrn_reflns_limit_h_max 11
_diffrn_reflns_limit_h_min -11
_diffrn_reflns_limit_k_max 19
_diffrn_reflns_limit_k_min -19
_diffrn_reflns_limit_l_max 14
_diffrn_reflns_limit_l_min -15
_diffrn_reflns_number 14257
_diffrn_reflns_point_group_measured_fraction_full 0.998
_diffrn_reflns_point_group_measured_fraction_max 0.998
_diffrn_reflns_theta_full 25.242
_diffrn_reflns_theta_max 27.484
_diffrn_reflns_theta_min 3.249
_exptl_absorpt_coefficient_mu 0.091
_exptl_absorpt_correction_T_max 1.000
_exptl_absorpt_correction_T_min 0.787
_exptl_absorpt_correction_type multi-scan
_exptl_absorpt_process_details 'ABSCOR by T.Higashi March, 2001'
_exptl_crystal_colour yellow
_exptl_crystal_density_diffrn 1.282
_exptl_crystal_density_method 'not measured'
_exptl_crystal_description block
_exptl_crystal_F_000 608
_exptl_crystal_size_max 0.35
_exptl_crystal_size_mid 0.32
_exptl_crystal_size_min 0.25
_refine_diff_density_max 0.395
_refine_diff_density_min -0.197
_refine_diff_density_rms 0.044
_refine_ls_extinction_coef .
_refine_ls_extinction_method none
_refine_ls_goodness_of_fit_ref 1.122
_refine_ls_hydrogen_treatment constr
_refine_ls_matrix_type full
_refine_ls_number_parameters 192
_refine_ls_number_reflns 3397
_refine_ls_number_restraints 0
_refine_ls_restrained_S_all 1.122
_refine_ls_R_factor_all 0.0595
_refine_ls_R_factor_gt 0.0474
_refine_ls_shift/su_max 0.000
_refine_ls_shift/su_mean 0.000
_refine_ls_structure_factor_coef Fsqd
_refine_ls_weighting_details 'w=1/[\s^2^(Fo^2^)+(0.0758P)^2^+0.1695P] where P=(Fo^2^+2Fc^2^)/3'
_refine_ls_weighting_scheme calc
_refine_ls_wR_factor_gt 0.1338
_refine_ls_wR_factor_ref 0.1439
_reflns_Friedel_coverage 0.000
_reflns_Friedel_fraction_full .
_reflns_Friedel_fraction_max .
_reflns_number_gt 2604
_reflns_number_total 3397
_reflns_threshold_expression 'I > 2\s(I)'
_cod_data_source_file suppl_ncrs-2019-0180_suppl.cif
_cod_data_source_block 11
_cod_database_code 8105905
_shelx_space_group_comment
;
The symmetry employed for this shelxl refinement is uniquely defined
by the following loop, which should always be used as a source of
symmetry information in preference to the above space-group names.
They are only intended as comments.
;
_shelx_estimated_absorpt_t_max 0.978
_shelx_estimated_absorpt_t_min 0.969
_olex2_refinement_description
;
1. Fixed Uiso
 At 1.2 times of:
  All C(H) groups, All C(H,H) groups
 At 1.5 times of:
  All C(H,H,H) groups
2.a Secondary CH2 refined with riding coordinates:
 C5(H5A,H5B), C2(H2A,H2B), C4(H4A,H4B), C3(H3A,H3B)
2.b Aromatic/amide H refined with riding coordinates:
 C11(H11), C9(H9), C15(H15), C14(H14)
2.c Idealised Me refined as rotating group:
 C17(H17A,H17B,H17C), C16(H16A,H16B,H16C)
;
_olex2_submission_special_instructions 'No special instructions were received'

loop_
_space_group_symop_operation_xyz
'x, y, z'
'-x, y+1/2, -z+1/2'
'-x, -y, -z'
'x, -y-1/2, z-1/2'

loop_
_atom_site_label
_atom_site_type_symbol
_atom_site_fract_x
_atom_site_fract_y
_atom_site_fract_z
_atom_site_U_iso_or_equiv
_atom_site_adp_type
_atom_site_occupancy
_atom_site_site_symmetry_order
_atom_site_calc_flag
_atom_site_refinement_flags_posn
_atom_site_refinement_flags_adp
_atom_site_refinement_flags_occupancy
_atom_site_disorder_assembly
_atom_site_disorder_group
O2 O 0.91035(11) 0.10053(6) 0.88774(9) 0.0489(3) Uani 1 1 d . . . . .
O1 O 1.02720(11) 0.12633(7) 0.70957(8) 0.0486(3) Uani 1 1 d . . . . .
O4 O 0.67584(13) 0.15003(7) 0.92618(10) 0.0610(3) Uani 1 1 d . . . . .
C10 C 0.59081(15) 0.33435(9) 0.79717(12) 0.0426(3) Uani 1 1 d . . . . .
O3 O 0.91669(15) 0.21068(9) 0.57762(9) 0.0712(4) Uani 1 1 d . . . . .
C11 C 0.56838(17) 0.33617(9) 0.91600(12) 0.0449(3) Uani 1 1 d . . . . .
H11 H 0.640715 0.307969 0.963391 0.054 Uiso 1 1 calc R . . . .
C7 C 0.80677(15) 0.21662(9) 0.76614(11) 0.0407(3) Uani 1 1 d . . . . .
C9 C 0.71573(16) 0.28764(10) 0.73809(12) 0.0438(3) Uani 1 1 d . . . . .
H9 H 0.737710 0.311531 0.665948 0.053 Uiso 1 1 calc R . . . .
C12 C 0.44166(17) 0.37871(9) 0.96559(12) 0.0455(3) Uani 1 1 d . . . . .
C1 C 1.05560(16) 0.11665(9) 0.83027(12) 0.0423(3) Uani 1 1 d . . . . .
C6 C 0.91963(17) 0.18759(10) 0.67648(12) 0.0465(3) Uani 1 1 d . . . . .
C5 C 1.14256(18) 0.19613(10) 0.88065(14) 0.0508(4) Uani 1 1 d . . . . .
H5A H 1.208142 0.224486 0.823267 0.061 Uiso 1 1 calc R . . . .
H5B H 1.071124 0.240653 0.911251 0.061 Uiso 1 1 calc R . . . .
C8 C 0.78964(16) 0.15725(9) 0.86743(12) 0.0437(3) Uani 1 1 d . . . . .
C13 C 0.33111(17) 0.41998(9) 0.89399(14) 0.0497(4) Uani 1 1 d . . . . .
C15 C 0.48474(18) 0.38070(10) 0.72753(13) 0.0500(4) Uani 1 1 d . . . . .
H15 H 0.500723 0.384190 0.648541 0.060 Uiso 1 1 calc R . . . .
C14 C 0.35636(18) 0.42122(11) 0.77640(14) 0.0540(4) Uani 1 1 d . . . . .
H14 H 0.284859 0.450154 0.729028 0.065 Uiso 1 1 calc R . . . .
C2 C 1.15763(18) 0.03398(10) 0.85050(14) 0.0535(4) Uani 1 1 d . . . . .
H2A H 1.099013 -0.013121 0.888758 0.064 Uiso 1 1 calc R . . . .
H2B H 1.196289 0.010666 0.778003 0.064 Uiso 1 1 calc R . . . .
C17 C 0.4224(2) 0.37862(12) 1.09405(14) 0.0624(4) Uani 1 1 d . . . . .
H17A H 0.415154 0.439588 1.121217 0.094 Uiso 1 1 calc GR . . . .
H17B H 0.510312 0.349669 1.129027 0.094 Uiso 1 1 calc GR . . . .
H17C H 0.329262 0.346557 1.113972 0.094 Uiso 1 1 calc GR . . . .
C16 C 0.1878(2) 0.46335(13) 0.94420(18) 0.0704(5) Uani 1 1 d . . . . .
H16A H 0.133680 0.420349 0.991099 0.106 Uiso 1 1 calc GR . . . .
H16B H 0.120953 0.483174 0.883054 0.106 Uiso 1 1 calc GR . . . .
H16C H 0.217639 0.514137 0.990413 0.106 Uiso 1 1 calc GR . . . .
C4 C 1.2386(3) 0.15466(14) 0.97488(18) 0.0758(6) Uani 1 1 d . . . . .
H4A H 1.177030 0.145883 1.043864 0.091 Uiso 1 1 calc R . . . .
H4B H 1.327393 0.192270 0.993321 0.091 Uiso 1 1 calc R . . . .
C3 C 1.2901(2) 0.06508(14) 0.9252(2) 0.0792(6) Uani 1 1 d . . . . .
H3A H 1.384005 0.072405 0.879967 0.095 Uiso 1 1 calc R . . . .
H3B H 1.310182 0.021909 0.986066 0.095 Uiso 1 1 calc R . . . .

loop_
_atom_site_aniso_label
_atom_site_aniso_U_11
_atom_site_aniso_U_22
_atom_site_aniso_U_33
_atom_site_aniso_U_23
_atom_site_aniso_U_13
_atom_site_aniso_U_12
O2 0.0420(5) 0.0501(6) 0.0548(6) 0.0114(4) 0.0097(4) 0.0015(4)
O1 0.0446(6) 0.0600(6) 0.0413(5) -0.0051(4) 0.0041(4) 0.0079(4)
O4 0.0484(6) 0.0607(7) 0.0740(8) 0.0152(6) 0.0245(5) 0.0004(5)
C10 0.0396(7) 0.0440(7) 0.0443(7) 0.0019(6) -0.0019(6) 0.0001(5)
O3 0.0759(8) 0.0943(9) 0.0434(6) 0.0101(6) 0.0125(5) 0.0213(7)
C11 0.0434(7) 0.0477(7) 0.0435(7) 0.0038(6) -0.0029(6) 0.0044(6)
C7 0.0351(7) 0.0479(7) 0.0390(7) -0.0007(6) 0.0024(5) -0.0029(5)
C9 0.0409(7) 0.0527(8) 0.0378(7) 0.0010(6) 0.0003(5) -0.0015(6)
C12 0.0470(8) 0.0419(7) 0.0478(8) 0.0020(6) 0.0052(6) 0.0002(6)
C1 0.0378(7) 0.0469(7) 0.0420(7) -0.0001(6) 0.0040(5) 0.0002(5)
C6 0.0445(8) 0.0562(8) 0.0389(7) 0.0006(6) 0.0042(6) 0.0007(6)
C5 0.0486(8) 0.0490(8) 0.0547(8) -0.0029(7) -0.0016(6) -0.0037(6)
C8 0.0378(7) 0.0444(7) 0.0489(7) -0.0001(6) 0.0059(6) -0.0038(5)
C13 0.0441(8) 0.0417(7) 0.0634(9) 0.0052(7) 0.0033(7) 0.0030(6)
C15 0.0533(8) 0.0530(8) 0.0437(7) 0.0048(6) -0.0043(6) 0.0036(6)
C14 0.0502(9) 0.0537(8) 0.0580(9) 0.0080(7) -0.0081(7) 0.0098(7)
C2 0.0494(9) 0.0494(8) 0.0616(9) 0.0023(7) 0.0050(7) 0.0084(6)
C17 0.0702(11) 0.0656(10) 0.0515(9) 0.0013(8) 0.0125(8) 0.0100(8)
C16 0.0579(10) 0.0687(11) 0.0846(12) 0.0069(9) 0.0116(9) 0.0211(8)
C4 0.0748(13) 0.0787(13) 0.0737(12) 0.0007(10) -0.0254(10) -0.0042(10)
C3 0.0610(11) 0.0712(12) 0.1052(16) 0.0178(11) -0.0236(11) 0.0041(9)

loop_
_atom_type_symbol
_atom_type_description
_atom_type_scat_dispersion_real
_atom_type_scat_dispersion_imag
_atom_type_scat_source
C C 0.0033 0.0016 'International Tables Vol C Tables 4.2.6.8 and 6.1.1.4'
H H 0.0000 0.0000 'International Tables Vol C Tables 4.2.6.8 and 6.1.1.4'
O O 0.0106 0.0060 'International Tables Vol C Tables 4.2.6.8 and 6.1.1.4'

loop_
_geom_angle_atom_site_label_1
_geom_angle_atom_site_label_2
_geom_angle_atom_site_label_3
_geom_angle
_geom_angle_site_symmetry_1
_geom_angle_site_symmetry_3
C8 O2 C1 118.77(10) . .
C6 O1 C1 117.53(10) . .
C11 C10 C9 125.50(12) . .
C11 C10 C15 118.18(13) . .
C15 C10 C9 116.31(13) . .
C10 C11 H11 119.0 . .
C12 C11 C10 122.03(13) . .
C12 C11 H11 119.0 . .
C9 C7 C6 115.75(12) . .
C9 C7 C8 126.73(12) . .
C8 C7 C6 116.81(12) . .
C10 C9 H9 113.3 . .
C7 C9 C10 133.35(13) . .
C7 C9 H9 113.3 . .
C11 C12 C13 119.00(13) . .
C11 C12 C17 120.06(14) . .
C13 C12 C17 120.93(14) . .
O2 C1 C5 112.28(12) . .
O2 C1 C2 107.14(11) . .
O1 C1 O2 108.95(11) . .
O1 C1 C5 112.63(11) . .
O1 C1 C2 109.22(11) . .
C5 C1 C2 106.41(12) . .
O1 C6 C7 116.22(12) . .
O3 C6 O1 118.56(13) . .
O3 C6 C7 125.10(14) . .
C1 C5 H5A 111.1 . .
C1 C5 H5B 111.1 . .
H5A C5 H5B 109.0 . .
C4 C5 C1 103.53(13) . .
C4 C5 H5A 111.1 . .
C4 C5 H5B 111.1 . .
O2 C8 C7 115.54(11) . .
O4 C8 O2 118.07(13) . .
O4 C8 C7 126.10(13) . .
C12 C13 C16 120.66(15) . .
C14 C13 C12 118.97(14) . .
C14 C13 C16 120.36(15) . .
C10 C15 H15 120.1 . .
C14 C15 C10 119.83(14) . .
C14 C15 H15 120.1 . .
C13 C14 H14 119.1 . .
C15 C14 C13 121.81(14) . .
C15 C14 H14 119.1 . .
C1 C2 H2A 110.5 . .
C1 C2 H2B 110.5 . .
H2A C2 H2B 108.7 . .
C3 C2 C1 106.12(13) . .
C3 C2 H2A 110.5 . .
C3 C2 H2B 110.5 . .
C12 C17 H17A 109.5 . .
C12 C17 H17B 109.5 . .
C12 C17 H17C 109.5 . .
H17A C17 H17B 109.5 . .
H17A C17 H17C 109.5 . .
H17B C17 H17C 109.5 . .
C13 C16 H16A 109.5 . .
C13 C16 H16B 109.5 . .
C13 C16 H16C 109.5 . .
H16A C16 H16B 109.5 . .
H16A C16 H16C 109.5 . .
H16B C16 H16C 109.5 . .
C5 C4 H4A 111.0 . .
C5 C4 H4B 111.0 . .
C5 C4 C3 104.00(16) . .
H4A C4 H4B 109.0 . .
C3 C4 H4A 111.0 . .
C3 C4 H4B 111.0 . .
C2 C3 C4 105.49(14) . .
C2 C3 H3A 110.6 . .
C2 C3 H3B 110.6 . .
C4 C3 H3A 110.6 . .
C4 C3 H3B 110.6 . .
H3A C3 H3B 108.8 . .

loop_
_geom_bond_atom_site_label_1
_geom_bond_atom_site_label_2
_geom_bond_distance
_geom_bond_site_symmetry_2
O2 C1 1.4376(17) .
O2 C8 1.3570(17) .
O1 C1 1.4310(17) .
O1 C6 1.3525(18) .
O4 C8 1.1990(17) .
C10 C11 1.3951(19) .
C10 C9 1.4519(19) .
C10 C15 1.400(2) .
O3 C6 1.1993(17) .
C11 H11 0.9300 .
C11 C12 1.386(2) .
C7 C9 1.3525(19) .
C7 C6 1.4888(19) .
C7 C8 1.4779(19) .
C9 H9 0.9300 .
C12 C13 1.403(2) .
C12 C17 1.503(2) .
C1 C5 1.514(2) .
C1 C2 1.526(2) .
C5 H5A 0.9700 .
C5 H5B 0.9700 .
C5 C4 1.503(2) .
C13 C14 1.384(2) .
C13 C16 1.509(2) .
C15 H15 0.9300 .
C15 C14 1.380(2) .
C14 H14 0.9300 .
C2 H2A 0.9700 .
C2 H2B 0.9700 .
C2 C3 1.504(3) .
C17 H17A 0.9600 .
C17 H17B 0.9600 .
C17 H17C 0.9600 .
C16 H16A 0.9600 .
C16 H16B 0.9600 .
C16 H16C 0.9600 .
C4 H4A 0.9700 .
C4 H4B 0.9700 .
C4 C3 1.516(3) .
C3 H3A 0.9700 .
C3 H3B 0.9700 .
